data_7003133
loop_
_publ_author_name
'Hinchliffe, Alan'
'Mair, Francis S.'
'McInnes, Eric J. L.'
'Pritchard, Robin G.'
'Warren, John E.'

_publ_section_title
;
 Light group 13 chloride diazadiene complexes: consequences of varying
 substituent bulk
;
_journal_issue 2
_journal_name_full 'Dalton Transactions'
_journal_page_first 222
_journal_page_last 233
_journal_paper_doi 10.1039/b712911d
_journal_year 2008
_chemical_compound_source 'synthesis as described'
_chemical_formula_moiety 'C26 H35 B1 Cl2 N2'
_chemical_formula_sum 'C26 H35 B Cl2 N2'
_chemical_formula_weight 457.27
_chemical_name_systematic
;
?
;
_space_group_IT_number 62
_symmetry_cell_setting orthorhombic
_symmetry_Int_Tables_number 62
_symmetry_space_group_name_Hall '-P 2ac 2n'
_symmetry_space_group_name_H-M 'P n m a'
_atom_sites_solution_hydrogens geom
_atom_sites_solution_primary direct
_atom_sites_solution_secondary difmap
_audit_conform_dict_location ftp://ftp.iucr.org/pub/cif_core.dic
_audit_conform_dict_name cif_core.dic
_audit_conform_dict_version 2.2
_audit_creation_date 2002-07-18T22:46:31-00:00
_audit_creation_method 'WinGX routine CIF_UPDATE'
_cell_angle_alpha 90
_cell_angle_beta 90
_cell_angle_gamma 90
_cell_formula_units_Z 4
_cell_length_a 11.7771(5)
_cell_length_b 20.7881(9)
_cell_length_c 10.9245(5)
_cell_measurement_reflns_used 126592
_cell_measurement_temperature 150(2)
_cell_measurement_theta_max 27.485
_cell_measurement_theta_min 1.018
_cell_measurement_wavelength 0.71073
_cell_volume 2674.6(2)
_computing_cell_refinement 'HKL Scalepack (Otwinowski & Minor 1997)'
_computing_data_collection 'Collect (Nonius BV, 1997-2000)'
_computing_data_reduction 'HKL Denzo and Scalepack (Otwinowski & Minor 1997)'
_computing_molecular_graphics 'Ortep-3 for Windows (Farrugia, 1997)'
_computing_publication_material 'WinGX publication routines (Farrugia, 1999)'
_computing_structure_refinement 'SHELXL-97 (Sheldrick, 1997)'
_computing_structure_solution 'SHELXS-97 (Sheldrick, 1990)'
_diffrn_ambient_temperature 150(2)
_diffrn_detector 'CCD plate'
_diffrn_measured_fraction_theta_full 0.98
_diffrn_measured_fraction_theta_max 0.98
_diffrn_measurement_device '95mm CCD camera on \k-goniostat'
_diffrn_measurement_device_type KappaCCD
_diffrn_measurement_method 'CCD rotation images, thick slices'
_diffrn_orient_matrix_type 'by Nonius Collect from scalepack cell'
_diffrn_orient_matrix_UB_11 0.573095E-1
_diffrn_orient_matrix_UB_12 0.577953E-1
_diffrn_orient_matrix_UB_13 0.183787E-1
_diffrn_orient_matrix_UB_21 0.713608E-1
_diffrn_orient_matrix_UB_22 -0.472578E-1
_diffrn_orient_matrix_UB_23 -0.137966E-1
_diffrn_orient_matrix_UB_31 0.15352E-2
_diffrn_orient_matrix_UB_32 0.404501E-1
_diffrn_orient_matrix_UB_33 -0.422601E-1
_diffrn_radiation_monochromator graphite
_diffrn_radiation_probe x-ray
_diffrn_radiation_type MoK\a
_diffrn_radiation_wavelength 0.71073
_diffrn_reflns_av_R_equivalents 0.0782
_diffrn_reflns_av_unetI/netI 0.0431
_diffrn_reflns_limit_h_max 13
_diffrn_reflns_limit_h_min -14
_diffrn_reflns_limit_k_max 22
_diffrn_reflns_limit_k_min -24
_diffrn_reflns_limit_l_max 13
_diffrn_reflns_limit_l_min -13
_diffrn_reflns_number 19705
_diffrn_reflns_reduction_process
;
Scaled and merged with SORTAV
R.H. Blessing, (1987) Cryst. Rev. 1, 3-58
R.H. Blessing, (1989) J. Appl. Cryst. 22, 396-397
;
_diffrn_reflns_theta_full 26.37
_diffrn_reflns_theta_max 26.37
_diffrn_reflns_theta_min 3.21
_exptl_absorpt_coefficient_mu 0.258
_exptl_absorpt_correction_T_max 0.9685
_exptl_absorpt_correction_T_min 0.8984
_exptl_absorpt_correction_type multi-scan
_exptl_absorpt_process_details
;
R.H. Blessing, Acta Cryst. (1995), A51, 33-38
;
_exptl_crystal_colour 'pale purple'
_exptl_crystal_density_diffrn 1.136
_exptl_crystal_density_method 'not measured'
_exptl_crystal_description plate
_exptl_crystal_F_000 976
_exptl_crystal_size_max 0.43
_exptl_crystal_size_mid 0.2
_exptl_crystal_size_min 0.13
_refine_diff_density_max 0.165
_refine_diff_density_min -0.175
_refine_diff_density_rms 0.035
_refine_ls_extinction_coef 0.038(3)
_refine_ls_extinction_expression Fc^*^=kFc[1+0.001xFc^2^\l^3^/sin(2\q)]^-1/4^
_refine_ls_extinction_method SHELXL
_refine_ls_goodness_of_fit_ref 1.072
_refine_ls_hydrogen_treatment mixed
_refine_ls_matrix_type full
_refine_ls_number_parameters 221
_refine_ls_number_reflns 2762
_refine_ls_number_restraints 0
_refine_ls_restrained_S_all 1.072
_refine_ls_R_factor_all 0.0848
_refine_ls_R_factor_gt 0.053
_refine_ls_shift/su_max 0
_refine_ls_shift/su_mean 0
_refine_ls_structure_factor_coef Fsqd
_refine_ls_weighting_details 'calc w=1/[\s^2^(Fo^2^)+(0.0485P)^2^+1.0761P] where P=(Fo^2^+2Fc^2^)/3'
_refine_ls_weighting_scheme calc
_refine_ls_wR_factor_gt 0.1153
_refine_ls_wR_factor_ref 0.1307
_reflns_number_gt 1986
_reflns_number_total 2762
_reflns_threshold_expression >2sigma(I)
_cod_data_source_file b712911d.txt
_cod_data_source_block 4
_cod_database_code 7003133

loop_
_symmetry_equiv_pos_as_xyz
'x, y, z'
'-x+1/2, -y, z+1/2'
'x+1/2, -y+1/2, -z+1/2'
'-x, y+1/2, -z'
'-x, -y, -z'
'x-1/2, y, -z-1/2'
'-x-1/2, y-1/2, z-1/2'
'x, -y-1/2, z'

loop_
_atom_site_label
_atom_site_type_symbol
_atom_site_fract_x
_atom_site_fract_y
_atom_site_fract_z
_atom_site_U_iso_or_equiv
_atom_site_adp_type
_atom_site_occupancy
_atom_site_calc_flag
_atom_site_refinement_flags
_atom_site_disorder_assembly
_atom_site_disorder_group
Cl1 Cl 0.27407(5) 0.75 0.66073(6) 0.05714(17) Uani 1 d S . .
Cl2 Cl -0.15084(7) 0.67883(4) 0.49549(9) 0.0596(2) Uani 0.5 d P . .
N1 N 0.06642(11) 0.69512(7) 0.57937(11) 0.0462(3) Uani 1 d . . .
B1 B 0.1336(2) 0.75 0.6064(2) 0.0427(6) Uani 1 d S . .
C2 C -0.03832(14) 0.71842(10) 0.53714(15) 0.0558(5) Uani 1 d . . .
C10 C 0.09654(13) 0.62828(8) 0.57376(15) 0.0496(4) Uani 1 d . . .
C11 C 0.15005(14) 0.60540(9) 0.46768(16) 0.0559(5) Uani 1 d . . .
C12 C 0.17634(16) 0.54013(10) 0.46351(18) 0.0662(5) Uani 1 d . . .
C13 C 0.15085(17) 0.49984(10) 0.5592(2) 0.0689(6) Uani 1 d . . .
C14 C 0.09869(17) 0.52365(10) 0.66181(19) 0.0652(5) Uani 1 d . . .
C15 C 0.06965(14) 0.58812(9) 0.67212(16) 0.0542(4) Uani 1 d . . .
C16 C 0.01123(17) 0.61327(10) 0.78541(17) 0.0628(5) Uani 1 d . . .
C17 C 0.0925(3) 0.6218(2) 0.8892(3) 0.1479(16) Uani 1 d . . .
C18 C -0.0962(2) 0.57747(15) 0.8140(3) 0.1092(9) Uani 1 d . . .
C19 C 0.17941(18) 0.64878(11) 0.36163(17) 0.0656(5) Uani 1 d . . .
C20 C 0.1230(3) 0.62540(18) 0.2431(2) 0.1092(10) Uani 1 d . . .
C21 C 0.3061(2) 0.65459(14) 0.3428(2) 0.0881(8) Uani 1 d . . .
H10 H -0.0119(17) 0.6545(10) 0.7729(17) 0.073(6) Uiso 1 d . . .
H12 H 0.2142(15) 0.5252(9) 0.3935(16) 0.061(5) Uiso 1 d . . .
H13 H 0.1693(17) 0.4521(11) 0.5480(18) 0.081(6) Uiso 1 d . . .
H14 H 0.0802(16) 0.4962(9) 0.7244(17) 0.067(6) Uiso 1 d . . .
H17A H 0.0788(14) 0.5742(7) 0.9042(14) 0.037(4) Uiso 1 d . . .
H17B H 0.049(3) 0.6391(16) 0.973(3) 0.169(13) Uiso 1 d . . .
H17C H 0.166(3) 0.6238(17) 0.887(3) 0.161(14) Uiso 1 d . . .
H18A H -0.054(2) 0.5399(13) 0.852(2) 0.121(10) Uiso 1 d . . .
H18B H -0.127(2) 0.5970(13) 0.890(3) 0.113(9) Uiso 1 d . . .
H18C H -0.153(4) 0.566(3) 0.766(5) 0.27(3) Uiso 1 d . . .
H19 H 0.1534(17) 0.6883(10) 0.3771(18) 0.073(6) Uiso 1 d . . .
H20A H 0.134(2) 0.6552(13) 0.181(2) 0.119(9) Uiso 1 d . . .
H20B H 0.040(3) 0.6284(14) 0.265(3) 0.140(11) Uiso 1 d . . .
H20C H 0.174(6) 0.572(3) 0.228(6) 0.33(3) Uiso 1 d . . .
H21A H 0.325(2) 0.6812(12) 0.269(2) 0.107(8) Uiso 1 d . . .
H21B H 0.346(2) 0.6658(14) 0.420(3) 0.121(9) Uiso 1 d . . .
H21C H 0.333(3) 0.6120(14) 0.316(3) 0.127(10) Uiso 1 d . . .
H2 H -0.079(4) 0.6859(19) 0.522(4) 0.062(11) Uiso 0.5 d P A 1

loop_
_atom_site_aniso_label
_atom_site_aniso_U_11
_atom_site_aniso_U_22
_atom_site_aniso_U_33
_atom_site_aniso_U_23
_atom_site_aniso_U_13
_atom_site_aniso_U_12
Cl1 0.0426(3) 0.0537(3) 0.0751(4) 0 -0.0178(3) 0
Cl2 0.0434(4) 0.0565(5) 0.0789(6) -0.0095(4) -0.0117(4) -0.0074(4)
N1 0.0381(6) 0.0596(8) 0.0408(7) -0.0045(6) -0.0010(6) -0.0037(6)
B1 0.0369(12) 0.0557(15) 0.0354(12) 0 0.0014(11) 0
C2 0.0345(8) 0.0883(12) 0.0445(9) -0.0061(8) -0.0030(7) -0.0061(8)
C10 0.0432(8) 0.0563(10) 0.0494(9) -0.0105(8) -0.0039(7) -0.0069(7)
C11 0.0457(9) 0.0727(12) 0.0493(9) -0.0144(9) -0.0011(8) -0.0025(8)
C12 0.0559(10) 0.0772(13) 0.0655(11) -0.0267(10) -0.0031(10) 0.0020(10)
C13 0.0599(11) 0.0631(12) 0.0838(13) -0.0200(11) -0.0071(11) -0.0035(9)
C14 0.0618(11) 0.0588(11) 0.0751(12) 0.0000(10) -0.0029(10) -0.0122(9)
C15 0.0473(8) 0.0575(10) 0.0578(10) -0.0054(8) 0.0006(8) -0.0109(8)
C16 0.0683(11) 0.0652(11) 0.0549(10) -0.0004(9) 0.0103(9) -0.0079(10)
C17 0.108(2) 0.257(5) 0.0791(17) -0.054(3) -0.0015(17) 0.010(3)
C18 0.0904(16) 0.0975(18) 0.140(2) -0.0259(18) 0.0605(16) -0.0189(15)
C19 0.0669(11) 0.0817(13) 0.0482(10) -0.0137(10) 0.0068(9) 0.0034(11)
C20 0.0923(17) 0.181(3) 0.0546(12) 0.0122(17) -0.0105(13) -0.0336(19)
C21 0.0747(14) 0.1085(19) 0.0809(15) 0.0011(15) 0.0077(13) -0.0177(14)

loop_
_atom_type_symbol
_atom_type_description
_atom_type_scat_dispersion_real
_atom_type_scat_dispersion_imag
_atom_type_scat_source
C C 0.0033 0.0016 'International Tables Vol C Tables 4.2.6.8 and 6.1.1.4'
H H 0 0 'International Tables Vol C Tables 4.2.6.8 and 6.1.1.4'
B B 0.0013 0.0007 'International Tables Vol C Tables 4.2.6.8 and 6.1.1.4'
N N 0.0061 0.0033 'International Tables Vol C Tables 4.2.6.8 and 6.1.1.4'
Cl Cl 0.1484 0.1585 'International Tables Vol C Tables 4.2.6.8 and 6.1.1.4'

loop_
_geom_angle_atom_site_label_1
_geom_angle_atom_site_label_2
_geom_angle_atom_site_label_3
_geom_angle
_geom_angle_site_symmetry_1
_geom_angle_site_symmetry_3
_geom_angle_publ_flag
C2 N1 B1 106.32(14) . . ?
C2 N1 C10 122.50(14) . . ?
B1 N1 C10 130.48(14) . . ?
N1 B1 N1 106.97(19) . 8_575 ?
N1 B1 Cl1 126.51(10) . . ?
N1 B1 Cl1 126.51(10) 8_575 . ?
C2 C2 N1 110.19(10) 8_575 . ?
C2 C2 Cl2 120.43(7) 8_575 . ?
N1 C2 Cl2 129.36(15) . . ?
C15 C10 C11 122.33(16) . . ?
C15 C10 N1 119.31(15) . . ?
C11 C10 N1 118.34(15) . . ?
C12 C11 C10 117.23(17) . . ?
C12 C11 C19 120.43(17) . . ?
C10 C11 C19 122.34(17) . . ?
C13 C12 C11 121.40(18) . . ?
C14 C13 C12 120.03(19) . . ?
C13 C14 C15 121.71(19) . . ?
C14 C15 C10 117.31(17) . . ?
C14 C15 C16 120.89(17) . . ?
C10 C15 C16 121.80(16) . . ?
C17 C16 C18 116.2(2) . . ?
C17 C16 C15 111.8(2) . . ?
C18 C16 C15 112.53(18) . . ?
C11 C19 C21 112.24(19) . . ?
C11 C19 C20 111.06(19) . . ?
C21 C19 C20 109.79(19) . . ?

loop_
_geom_bond_atom_site_label_1
_geom_bond_atom_site_label_2
_geom_bond_distance
_geom_bond_site_symmetry_2
_geom_bond_publ_flag
Cl1 B1 1.757(3) . ?
Cl2 C2 1.6250(19) . ?
N1 C2 1.403(2) . ?
N1 B1 1.420(2) . ?
N1 C10 1.435(2) . ?
B1 N1 1.420(2) 8_575 ?
C2 C2 1.313(4) 8_575 ?
C10 C15 1.397(2) . ?
C10 C11 1.402(2) . ?
C11 C12 1.392(3) . ?
C11 C19 1.508(3) . ?
C12 C13 1.373(3) . ?
C13 C14 1.371(3) . ?
C14 C15 1.388(3) . ?
C15 C16 1.509(3) . ?
C16 C17 1.494(4) . ?
C16 C18 1.501(3) . ?
C19 C21 1.511(3) . ?
C19 C20 1.534(3) . ?

loop_
_geom_torsion_atom_site_label_1
_geom_torsion_atom_site_label_2
_geom_torsion_atom_site_label_3
_geom_torsion_atom_site_label_4
_geom_torsion
_geom_torsion_site_symmetry_1
_geom_torsion_site_symmetry_2
_geom_torsion_site_symmetry_3
_geom_torsion_site_symmetry_4
_geom_torsion_publ_flag
C2 N1 B1 N1 0.0(2) . . . 8_575 ?
C10 N1 B1 N1 170.43(11) . . . 8_575 ?
C2 N1 B1 Cl1 -179.05(16) . . . . ?
C10 N1 B1 Cl1 -8.7(3) . . . . ?
B1 N1 C2 C2 -0.02(14) . . . 8_575 ?
C10 N1 C2 C2 -171.37(11) . . . 8_575 ?
B1 N1 C2 Cl2 -178.29(16) . . . . ?
C10 N1 C2 Cl2 10.4(2) . . . . ?
C2 N1 C10 C15 -89.75(19) . . . . ?
B1 N1 C10 C15 101.2(2) . . . . ?
C2 N1 C10 C11 88.87(19) . . . . ?
B1 N1 C10 C11 -80.2(2) . . . . ?
C15 C10 C11 C12 -0.2(2) . . . . ?
N1 C10 C11 C12 -178.74(15) . . . . ?
C15 C10 C11 C19 -179.81(16) . . . . ?
N1 C10 C11 C19 1.6(2) . . . . ?
C10 C11 C12 C13 0.1(3) . . . . ?
C19 C11 C12 C13 179.71(18) . . . . ?
C11 C12 C13 C14 -0.2(3) . . . . ?
C12 C13 C14 C15 0.4(3) . . . . ?
C13 C14 C15 C10 -0.5(3) . . . . ?
C13 C14 C15 C16 179.41(18) . . . . ?
C11 C10 C15 C14 0.4(2) . . . . ?
N1 C10 C15 C14 178.94(15) . . . . ?
C11 C10 C15 C16 -179.52(16) . . . . ?
N1 C10 C15 C16 -1.0(2) . . . . ?
C14 C15 C16 C17 77.5(3) . . . . ?
C10 C15 C16 C17 -102.6(3) . . . . ?
C14 C15 C16 C18 -55.3(3) . . . . ?
C10 C15 C16 C18 124.6(2) . . . . ?
C12 C11 C19 C21 -65.0(2) . . . . ?
C10 C11 C19 C21 114.7(2) . . . . ?
C12 C11 C19 C20 58.4(3) . . . . ?
C10 C11 C19 C20 -122.0(2) . . . . ?
